data_4334926
loop_
_publ_author_name
'Kati Rosenstengel'
'Axel Schulz'
'Alexander Villinger'

_publ_contact_author_address
;
Universit\"at Rostock
Institut f\"ur Chemie
Abteilung f\"ur Anorganische Chemie
Albert-Einstein-Strasse 3a 
18059 Rostock
Bundesrepublik Deutschland
;
_publ_contact_author_email
;
axel.schulz@uni-rostock.de, alexander.villinger@uni-rostock.de'
;
_publ_contact_author_fax '+49 (0)381/498-6382'
_publ_contact_author_name 'Axel Schulz, Alexander Villinger'
_publ_contact_author_phone '+49 (0)381/498-6400 or 6403'
_publ_section_title
;
 Solid State Structure of Bi(N3)3, Bi(N3)3.Solvates and the Structural
 Dynamics in the [Bi(N3)6]3- Anion
;
_journal_name_full 'Inorganic Chemistry'
_journal_page_first 6110
_journal_page_last 6126
_journal_paper_doi 10.1021/ic400493v
_journal_volume 52
_journal_year 2013
_chemical_formula_moiety 'Bi N9, C2 H6 O S'
_chemical_formula_sum 'C2 H6 Bi N9 O S'
_chemical_formula_weight 413.20
_chemical_name_systematic
;
bismuth azide DMSO adduct
;
_space_group_IT_number 2
_symmetry_cell_setting triclinic
_symmetry_Int_Tables_number 2
_symmetry_space_group_name_Hall '-P 1'
_symmetry_space_group_name_H-M 'P -1'
_atom_sites_solution_hydrogens geom
_atom_sites_solution_primary direct
_atom_sites_solution_secondary difmap
_audit_author_name 'Villinger, A.'
_audit_creation_method SHELXL-97
_cell_angle_alpha 97.979(2)
_cell_angle_beta 103.638(2)
_cell_angle_gamma 104.581(2)
_cell_formula_units_Z 2
_cell_length_a 6.3307(3)
_cell_length_b 6.9450(3)
_cell_length_c 11.5056(5)
_cell_measurement_reflns_used 9975
_cell_measurement_temperature 173(2)
_cell_measurement_theta_max 86.187
_cell_measurement_theta_min 6.201
_cell_volume 465.09(4)
_computing_cell_refinement 'Bruker Apex V7.51A'
_computing_data_collection 'Bruker Apex V7.51A'
_computing_data_reduction 'Bruker SAINT'
_computing_molecular_graphics 'ORTEP-3v2.01 (Farrugia, 1997)'
_computing_publication_material SHELXL-97
_computing_structure_refinement 'SHELXL-97 (Sheldrick, 1997)'
_computing_structure_solution 'SHELXS-97 (Sheldrick, 1997)'
_diffrn_ambient_temperature 173(2)
_diffrn_measured_fraction_theta_full 0.997
_diffrn_measured_fraction_theta_max 0.997
_diffrn_measurement_device_type 'Bruker Apex Kappa II-CCD-diffractometer'
_diffrn_measurement_method 'phi and omega scans'
_diffrn_radiation_monochromator graphite
_diffrn_radiation_source 'sealed tube'
_diffrn_radiation_type MoK\a
_diffrn_radiation_wavelength 0.71073
_diffrn_reflns_av_R_equivalents 0.0539
_diffrn_reflns_av_sigmaI/netI 0.0436
_diffrn_reflns_limit_h_max 11
_diffrn_reflns_limit_h_min -11
_diffrn_reflns_limit_k_max 12
_diffrn_reflns_limit_k_min -12
_diffrn_reflns_limit_l_max 20
_diffrn_reflns_limit_l_min -20
_diffrn_reflns_number 27149
_diffrn_reflns_theta_full 40.00
_diffrn_reflns_theta_max 40.00
_diffrn_reflns_theta_min 1.86
_exptl_absorpt_coefficient_mu 19.165
_exptl_absorpt_correction_T_max 0.4475
_exptl_absorpt_correction_T_min 0.0636
_exptl_absorpt_correction_type numerical
_exptl_absorpt_process_details '(SADABS; Sheldrick, 2004)'
_exptl_crystal_colour yellow
_exptl_crystal_density_diffrn 2.951
_exptl_crystal_description needle
_exptl_crystal_F_000 376
_exptl_crystal_size_max 0.32
_exptl_crystal_size_mid 0.08
_exptl_crystal_size_min 0.05
_refine_diff_density_max 1.339
_refine_diff_density_min -1.971
_refine_diff_density_rms 0.271
_refine_ls_extinction_method none
_refine_ls_goodness_of_fit_ref 1.035
_refine_ls_hydrogen_treatment constr
_refine_ls_matrix_type full
_refine_ls_number_parameters 129
_refine_ls_number_reflns 5756
_refine_ls_number_restraints 0
_refine_ls_restrained_S_all 1.035
_refine_ls_R_factor_all 0.0292
_refine_ls_R_factor_gt 0.0240
_refine_ls_shift/su_max 0.002
_refine_ls_shift/su_mean 0.000
_refine_ls_structure_factor_coef Fsqd
_refine_ls_weighting_details 'calc w=1/[\s^2^(Fo^2^)+(0.0132P)^2^+0.0000P] where P=(Fo^2^+2Fc^2^)/3'
_refine_ls_weighting_scheme calc
_refine_ls_wR_factor_gt 0.0451
_refine_ls_wR_factor_ref 0.0467
_reflns_number_gt 5207
_reflns_number_total 5756
_reflns_threshold_expression >2\s(I)
_cod_data_source_file ic400493v_si_002_03.cif
_cod_data_source_block av_kr04_numabs_Bi(N3)3_dmso
_cod_database_code 4334926

loop_
_symmetry_equiv_pos_as_xyz
'x, y, z'
'-x, -y, -z'

loop_
_atom_site_label
_atom_site_type_symbol
_atom_site_fract_x
_atom_site_fract_y
_atom_site_fract_z
_atom_site_U_iso_or_equiv
_atom_site_adp_type
_atom_site_occupancy
_atom_site_symmetry_multiplicity
_atom_site_calc_flag
_atom_site_refinement_flags
C1 C 0.6219(4) 0.6538(4) 0.9042(2) 0.0210(5) Uani 1 1 d .
H1A H 0.6583 0.7832 0.9620 0.031 Uiso 1 1 calc R
H1B H 0.6332 0.5455 0.9494 0.031 Uiso 1 1 calc R
H1C H 0.4668 0.6212 0.8504 0.031 Uiso 1 1 calc R
C2 C 1.0779(4) 0.7616(4) 0.9354(2) 0.0185(4) Uani 1 1 d .
H2A H 1.2046 0.8139 0.9021 0.028 Uiso 1 1 calc R
H2B H 1.1018 0.6481 0.9734 0.028 Uiso 1 1 calc R
H2C H 1.0698 0.8702 0.9969 0.028 Uiso 1 1 calc R
N1 N 0.3733(4) 0.5670(3) 0.5746(2) 0.0197(4) Uani 1 1 d .
N2 N 0.2285(3) 0.6278(3) 0.60483(17) 0.0132(3) Uani 1 1 d .
N3 N 0.0923(4) 0.6872(4) 0.63624(19) 0.0195(4) Uani 1 1 d .
N4 N 1.0257(3) 1.1346(3) 0.60499(16) 0.0131(3) Uani 1 1 d .
N5 N 1.0557(3) 1.2351(3) 0.70619(17) 0.0122(3) Uani 1 1 d .
N6 N 1.0843(4) 1.3291(4) 0.80117(19) 0.0214(4) Uani 1 1 d .
N7 N 0.5209(3) 1.0624(3) 0.61627(16) 0.0131(3) Uani 1 1 d .
N8 N 0.5090(3) 1.0955(3) 0.72161(17) 0.0145(3) Uani 1 1 d .
N9 N 0.4954(4) 1.1244(4) 0.81844(19) 0.0263(5) Uani 1 1 d .
O1 O 0.8052(3) 0.8654(3) 0.76331(14) 0.0140(3) Uani 1 1 d .
S1 S 0.81711(9) 0.67497(9) 0.81449(5) 0.01198(9) Uani 1 1 d .
Bi1 Bi 0.719737(11) 0.828429(11) 0.546155(6) 0.00891(2) Uani 1 1 d .

loop_
_atom_site_aniso_label
_atom_site_aniso_U_11
_atom_site_aniso_U_22
_atom_site_aniso_U_33
_atom_site_aniso_U_23
_atom_site_aniso_U_13
_atom_site_aniso_U_12
C1 0.0168(10) 0.0279(14) 0.0204(10) 0.0091(10) 0.0091(9) 0.0048(10)
C2 0.0172(10) 0.0213(12) 0.0169(9) 0.0040(8) 0.0015(8) 0.0086(9)
N1 0.0147(9) 0.0143(10) 0.0283(10) -0.0025(8) 0.0120(8) -0.0003(7)
N2 0.0114(7) 0.0122(9) 0.0150(8) 0.0030(6) 0.0041(6) 0.0014(7)
N3 0.0175(9) 0.0261(12) 0.0218(9) 0.0094(8) 0.0110(8) 0.0110(9)
N4 0.0133(8) 0.0117(8) 0.0127(7) 0.0003(6) 0.0060(6) 0.0000(7)
N5 0.0115(7) 0.0106(8) 0.0146(7) 0.0024(6) 0.0041(6) 0.0029(6)
N6 0.0248(10) 0.0184(11) 0.0180(9) -0.0024(7) 0.0063(8) 0.0044(9)
N7 0.0154(8) 0.0169(9) 0.0117(7) 0.0049(6) 0.0054(6) 0.0108(7)
N8 0.0141(8) 0.0191(10) 0.0124(7) 0.0021(7) 0.0027(6) 0.0103(7)
N9 0.0288(12) 0.0425(15) 0.0134(8) 0.0026(9) 0.0069(8) 0.0216(12)
O1 0.0174(7) 0.0155(8) 0.0132(6) 0.0069(6) 0.0057(6) 0.0084(6)
S1 0.0127(2) 0.0126(2) 0.0119(2) 0.00451(17) 0.00370(17) 0.00459(19)
Bi1 0.00861(3) 0.00878(4) 0.00967(3) 0.00235(2) 0.00328(2) 0.00228(3)

loop_
_atom_type_symbol
_atom_type_description
_atom_type_scat_dispersion_real
_atom_type_scat_dispersion_imag
_atom_type_scat_source
C C 0.0033 0.0016 'International Tables Vol C Tables 4.2.6.8 and 6.1.1.4'
H H 0.0000 0.0000 'International Tables Vol C Tables 4.2.6.8 and 6.1.1.4'
N N 0.0061 0.0033 'International Tables Vol C Tables 4.2.6.8 and 6.1.1.4'
O O 0.0106 0.0060 'International Tables Vol C Tables 4.2.6.8 and 6.1.1.4'
S S 0.1246 0.1234 'International Tables Vol C Tables 4.2.6.8 and 6.1.1.4'
Bi Bi -4.1077 10.2566 'International Tables Vol C Tables 4.2.6.8 and 6.1.1.4'

loop_
_geom_angle_atom_site_label_1
_geom_angle_atom_site_label_2
_geom_angle_atom_site_label_3
_geom_angle
_geom_angle_site_symmetry_1
_geom_angle_site_symmetry_3
S1 C1 H1A 109.5 . .
S1 C1 H1B 109.5 . .
H1A C1 H1B 109.5 . .
S1 C1 H1C 109.5 . .
H1A C1 H1C 109.5 . .
H1B C1 H1C 109.5 . .
S1 C2 H2A 109.5 . .
S1 C2 H2B 109.5 . .
H2A C2 H2B 109.5 . .
S1 C2 H2C 109.5 . .
H2A C2 H2C 109.5 . .
H2B C2 H2C 109.5 . .
N2 N1 Bi1 118.62(16) . .
N2 N1 Bi1 121.20(16) . 2_666
Bi1 N1 Bi1 116.14(7) . 2_666
N3 N2 N1 178.6(2) . .
N5 N4 Bi1 115.10(14) . .
N5 N4 Bi1 130.32(15) . 2_776
Bi1 N4 Bi1 113.86(7) . 2_776
N6 N5 N4 179.8(3) . .
N8 N7 Bi1 122.71(14) . .
N8 N7 Bi1 120.78(14) . 2_676
Bi1 N7 Bi1 115.35(7) . 2_676
N9 N8 N7 179.2(3) . .
S1 O1 Bi1 117.06(9) . .
O1 S1 C1 103.89(11) . .
O1 S1 C2 103.46(11) . .
C1 S1 C2 99.01(12) . .
N4 Bi1 O1 81.07(6) . .
N4 Bi1 N7 81.26(7) . .
O1 Bi1 N7 73.58(6) . .
N4 Bi1 N7 95.72(7) . 2_676
O1 Bi1 N7 138.07(6) . 2_676
N7 Bi1 N7 64.65(7) . 2_676
N4 Bi1 N1 154.49(7) . .
O1 Bi1 N1 76.71(7) . .
N7 Bi1 N1 80.58(7) . .
N7 Bi1 N1 92.53(7) 2_676 .
N4 Bi1 N4 66.14(7) . 2_776
O1 Bi1 N4 133.13(6) . 2_776
N7 Bi1 N4 128.87(6) . 2_776
N7 Bi1 N4 80.05(6) 2_676 2_776
N1 Bi1 N4 139.26(6) . 2_776
N4 Bi1 N1 138.22(6) . 2_666
O1 Bi1 N1 112.90(6) . 2_666
N7 Bi1 N1 139.77(7) . 2_666
N7 Bi1 N1 97.27(7) 2_676 2_666
N1 Bi1 N1 63.86(7) . 2_666
N4 Bi1 N1 77.32(6) 2_776 2_666

loop_
_geom_bond_atom_site_label_1
_geom_bond_atom_site_label_2
_geom_bond_distance
_geom_bond_site_symmetry_2
C1 S1 1.779(2) .
C1 H1A 0.9800 .
C1 H1B 0.9800 .
C1 H1C 0.9800 .
C2 S1 1.791(2) .
C2 H2A 0.9800 .
C2 H2B 0.9800 .
C2 H2C 0.9800 .
N1 N2 1.201(3) .
N1 Bi1 2.591(2) .
N1 Bi1 2.750(2) 2_666
N2 N3 1.153(3) .
N4 N5 1.217(3) .
N4 Bi1 2.3750(19) .
N4 Bi1 2.6313(18) 2_776
N5 N6 1.141(3) .
N7 N8 1.226(3) .
N7 Bi1 2.4535(19) .
N7 Bi1 2.4537(17) 2_676
N8 N9 1.132(3) .
O1 S1 1.5320(16) .
O1 Bi1 2.3907(15) .
Bi1 N7 2.4537(17) 2_676
Bi1 N4 2.6313(18) 2_776
Bi1 N1 2.750(2) 2_666

loop_
_geom_torsion_atom_site_label_1
_geom_torsion_atom_site_label_2
_geom_torsion_atom_site_label_3
_geom_torsion_atom_site_label_4
_geom_torsion
_geom_torsion_site_symmetry_1
_geom_torsion_site_symmetry_4
Bi1 N1 N2 N3 -80(10) . .
Bi1 N1 N2 N3 123(10) 2_666 .
Bi1 N4 N5 N6 109(100) . .
Bi1 N4 N5 N6 -61(100) 2_776 .
Bi1 N7 N8 N9 -99(18) . .
Bi1 N7 N8 N9 69(18) 2_676 .
Bi1 O1 S1 C1 -125.16(12) . .
Bi1 O1 S1 C2 131.84(11) . .
N5 N4 Bi1 O1 -25.60(15) . .
Bi1 N4 Bi1 O1 145.72(8) 2_776 .
N5 N4 Bi1 N7 49.01(16) . .
Bi1 N4 Bi1 N7 -139.67(8) 2_776 .
N5 N4 Bi1 N7 112.22(16) . 2_676
Bi1 N4 Bi1 N7 -76.46(8) 2_776 2_676
N5 N4 Bi1 N1 4.0(3) . .
Bi1 N4 Bi1 N1 175.32(12) 2_776 .
N5 N4 Bi1 N4 -171.3(2) . 2_776
Bi1 N4 Bi1 N4 0.0 2_776 2_776
N5 N4 Bi1 N1 -140.14(15) . 2_666
Bi1 N4 Bi1 N1 31.18(13) 2_776 2_666
S1 O1 Bi1 N4 -134.67(11) . .
S1 O1 Bi1 N7 141.88(12) . .
S1 O1 Bi1 N7 136.71(10) . 2_676
S1 O1 Bi1 N1 57.96(10) . .
S1 O1 Bi1 N4 -89.77(12) . 2_776
S1 O1 Bi1 N1 4.19(12) . 2_666
N8 N7 Bi1 N4 -91.6(2) . .
Bi1 N7 Bi1 N4 100.62(9) 2_676 .
N8 N7 Bi1 O1 -8.42(19) . .
Bi1 N7 Bi1 O1 -176.18(10) 2_676 .
N8 N7 Bi1 N7 167.8(3) . 2_676
Bi1 N7 Bi1 N7 0.0 2_676 2_676
N8 N7 Bi1 N1 70.4(2) . .
Bi1 N7 Bi1 N1 -97.36(9) 2_676 .
N8 N7 Bi1 N4 -141.11(18) . 2_776
Bi1 N7 Bi1 N4 51.14(12) 2_676 2_776
N8 N7 Bi1 N1 97.8(2) . 2_666
Bi1 N7 Bi1 N1 -69.93(13) 2_676 2_666
N2 N1 Bi1 N4 48.1(3) . .
Bi1 N1 Bi1 N4 -154.24(12) 2_666 .
N2 N1 Bi1 O1 78.18(18) . .
Bi1 N1 Bi1 O1 -124.14(10) 2_666 .
N2 N1 Bi1 N7 2.96(18) . .
Bi1 N1 Bi1 N7 160.65(10) 2_666 .
N2 N1 Bi1 N7 -60.82(18) . 2_676
Bi1 N1 Bi1 N7 96.86(9) 2_666 2_676
N2 N1 Bi1 N4 -138.48(16) . 2_776
Bi1 N1 Bi1 N4 19.20(15) 2_666 2_776
N2 N1 Bi1 N1 -157.7(2) . 2_666
Bi1 N1 Bi1 N1 0.0 2_666 2_666
